data_1100576
loop_
_publ_author_name
'Mommertz, Andreas'
'Leo, Roland'
'Massa, Werner'
'Harms, Klaus'
'Dehnicke, Kurt'

_publ_section_title
;
 Synthese eines Titana-Oxacyclohexanringes durch kontrollierte Ring\"offnung
 von Tetrahydrofuran. Kristallstrukturen von
 [Ti(CH~2~)~4~O{Me~2~Si(NBut)~2~}]~2~,
 [TiCl{Me~2~Si(NBut)~2~}]~3~(\m~3~-O)(\m~3~-Cl) und
 [Li~2~(THF)~3~{Me~2~Si(NBut)~2~}]
;
_journal_coden_ASTM ZAACAB
_journal_issue 10
_journal_name_full
;
 Zeitschrift fuer Anorganische und Allgemeine Chemie
;
_journal_page_first 1647
_journal_page_last 1652
_journal_paper_doi 10.1002/(sici)1521-3749(199810)624:10<1647::aid-zaac1647>3.0.co;2-4
_journal_volume 624
_journal_year 1998
_chemical_formula_sum 'C22 H48 Li2 N2 O3 Si'
_space_group_IT_number 15
_symmetry_cell_setting monoclinic
_symmetry_space_group_name_Hall '-C 2yc'
_symmetry_space_group_name_H-M 'C 1 2/c 1'
_cell_angle_alpha 90
_cell_angle_beta 95.697(5)
_cell_angle_gamma 90
_cell_formula_units_Z 4
_cell_length_a 11.5090(8)
_cell_length_b 15.5891(13)
_cell_length_c 16.4206(4)
_cod_original_sg_symbol_H-M 'C 2/c'
_cod_original_formula_sum 'C22 H48 Li2 N2 O3 Si1'
_cod_database_code 1100576

loop_
_symmetry_equiv_pos_site_id
_symmetry_equiv_pos_as_xyz
1 x,y,z
2 1/2+x,1/2+y,z
3 x,-y,1/2+z
4 1/2+x,1/2-y,1/2+z
5 -x,-y,-z
6 -1/2-x,-1/2-y,-z
7 -x,y,-1/2-z
8 -1/2-x,-1/2+y,-1/2-z

loop_
_atom_site_label
_atom_site_type_symbol
_atom_site_fract_x
_atom_site_fract_y
_atom_site_fract_z
Si1 Si 0.00000 0.24202(6) 0.75000
N1 N 0.0540(2) 0.16919(13) 0.68728(11)
Li1 Li -0.0875(4) 0.0961(4) 0.7103(3)
O1 O 0.00000 -0.02203(19) 0.75000
O2 O -0.2299(3) 0.0660(2) 0.6458(2)
C1 C -0.1125(7) 0.3186(4) 0.6972(4)
H1 H -0.055(5) 0.347(3) 0.670(3)
H2 H -0.129(7) 0.363(5) 0.751(5)
H3 H -0.165(7) 0.290(5) 0.659(5)
C2 C 0.1146(3) 0.1835(2) 0.61506(18)
C3 C 0.0145(7) -0.1625(3) 0.7084(4)
H4 H -0.05100 -0.18340 0.67210
H5 H 0.08100 -0.19960 0.70310
C4 C 0.0425(5) -0.0746(3) 0.6868(3)
H6 H 0.12610 -0.06750 0.68590
H7 H 0.00410 -0.05960 0.63350
C5? C -0.2468(15) 0.0170(14) 0.5829(12)
H8? H -0.24070 -0.04250 0.60000
H9? H -0.18720 0.02780 0.54630
C6? C -0.3362(15) 0.102(2) 0.667(2)
H10? H -0.36360 0.07010 0.71210
H11? H -0.32440 0.16100 0.68350
C7? C -0.411(2) 0.097(2) 0.605(3)
H12? H -0.42340 0.15370 0.58080
H13? H -0.48460 0.07640 0.62100
C8? C -0.3604(18) 0.032(2) 0.5404(12)
H14? H -0.40630 -0.01970 0.53360
H15? H -0.35550 0.05920 0.48750
C9 C -0.2678(15) 0.1060(11) 0.5647(7)
H16 H -0.24520 0.16590 0.56360
H17 H -0.23490 0.07590 0.52060
C10 C -0.373(4) 0.098(3) 0.559(2)
H18 H -0.39900 0.07770 0.50490
H19 H -0.40690 0.15490 0.56460
C11 C -0.4233(14) 0.0412(13) 0.6188(15)
H20 H -0.47650 0.07090 0.65130
H21 H -0.46110 -0.00880 0.59300
C12 C -0.3149(15) 0.0210(13) 0.6644(10)
H22 H -0.32320 0.02870 0.72220
H23 H -0.29730 -0.03900 0.65590
C13? C 0.0446(16) 0.1595(12) 0.5418(6)
H24? H -0.03220 0.14410 0.55480
H25? H 0.07980 0.11140 0.51720
H26? H 0.03930 0.20690 0.50440
C14? C 0.1436(18) 0.2808(8) 0.6041(8)
H27? H 0.18760 0.30170 0.65280
H28? H 0.07230 0.31280 0.59440
H29? H 0.18860 0.28750 0.55830
C15? C 0.2318(12) 0.1354(11) 0.6252(9)
H30? H 0.26870 0.14430 0.67960
H31? H 0.28150 0.15680 0.58620
H32? H 0.21840 0.07520 0.61620
C16 C 0.0338(19) 0.2265(19) 0.5473(8)
H33 H 0.04170 0.28770 0.55180
H34 H -0.04560 0.21060 0.55270
H35 H 0.05480 0.20830 0.49480
C17 C 0.2292(16) 0.2323(17) 0.6356(10)
H36 H 0.21350 0.28570 0.66160
H37 H 0.26460 0.24350 0.58610
H38 H 0.28120 0.19840 0.67190
C18 C 0.1381(19) 0.1001(8) 0.5749(9)
H39 H 0.17990 0.06270 0.61400
H40 H 0.18420 0.11020 0.53020
H41 H 0.06550 0.07380 0.55460
N1F* N -0.0540(2) 0.16919(13) 0.81272(11)
C1F* C 0.1125(7) 0.3186(4) 0.8028(4)
H1F* H 0.055(5) 0.347(3) 0.830(3)
H2F* H 0.129(7) 0.363(5) 0.749(5)
H3F* H 0.165(7) 0.290(5) 0.841(5)
Li1F* Li 0.0875(4) 0.0961(4) 0.7897(3)
O2F* O 0.2299(3) 0.0660(2) 0.8542(2)
C9F* C 0.2678(15) 0.1060(11) 0.9353(7)
H16F* H 0.24520 0.16590 0.93640
H17F* H 0.23490 0.07590 0.97940
C10F* C 0.373(4) 0.098(3) 0.941(2)
H18F* H 0.39900 0.07770 0.99510
H19F* H 0.40690 0.15490 0.93540
C11F* C 0.4233(14) 0.0412(13) 0.8812(15)
H20F* H 0.47650 0.07090 0.84870
H21F* H 0.46110 -0.00880 0.90700
C12F* C 0.3149(15) 0.0210(13) 0.8356(10)
H22F* H 0.32320 0.02870 0.77780
H23F* H 0.29730 -0.03900 0.84410
C3F* C -0.0145(7) -0.1625(3) 0.7916(4)
H4F* H 0.05100 -0.18340 0.82790
H5F* H -0.08100 -0.19960 0.79690
C4F* C -0.0425(5) -0.0746(3) 0.8132(3)
H6F* H -0.12610 -0.06750 0.81410
H7F* H -0.00410 -0.05960 0.86650
C2F* C -0.1146(3) 0.1835(2) 0.88494(18)
C16F* C -0.0338(19) 0.2265(19) 0.9527(8)
H33F* H -0.04170 0.28770 0.94820
H34F* H 0.04560 0.21060 0.94730
H35F* H -0.05480 0.20830 1.00520
C17F* C -0.2292(16) 0.2323(17) 0.8644(10)
H36F* H -0.21350 0.28570 0.83840
H37F* H -0.26460 0.24350 0.91390
H38F* H -0.28120 0.19840 0.82810
C18F* C -0.1381(19) 0.1001(8) 0.9251(9)
H39F* H -0.17990 0.06270 0.88600
H40F* H -0.18420 0.11020 0.96980
H41F* H -0.06550 0.07380 0.94540

loop_
_atom_type_symbol
_atom_type_radius_bond
C 0.68
H 0.23
Li 1.10
N 0.68
O 0.68
Si 1.04
